data_7201893
loop_
_publ_author_name
'Lian, Fen-Yan'
'Jiang, Fei-Long'
'Yuan, Da-Qiang'
'Chen, Jiu-Tong'
'Wu, Ming-Yan'
'Hong, Mao-Chun'

_publ_section_title
;
 Cd(II)-sulfonyldibenzoilate coordination polymers based on mono-, bi-,
 tri- and tetranuclear cores as nodes
;
_journal_issue 7
_journal_name_full CrystEngComm
_journal_page_first 905
_journal_paper_doi 10.1039/b718659b
_journal_volume 10
_journal_year 2008
_chemical_formula_moiety 'C24 H16 Cd N2 O6 S'
_chemical_formula_sum 'C24 H16 Cd N2 O6 S'
_chemical_formula_weight 572.85
_chemical_name_systematic
;
?
;
_space_group_IT_number 14
_symmetry_cell_setting monoclinic
_symmetry_space_group_name_Hall '-P 2ybc'
_symmetry_space_group_name_H-M 'P 1 21/c 1'
_atom_sites_solution_hydrogens geom
_atom_sites_solution_primary direct
_atom_sites_solution_secondary difmap
_audit_creation_method SHELXL-97
_cell_angle_alpha 90.00
_cell_angle_beta 110.330(3)
_cell_angle_gamma 90.00
_cell_formula_units_Z 4
_cell_length_a 12.354(3)
_cell_length_b 15.312(3)
_cell_length_c 12.315(3)
_cell_measurement_reflns_used 5943
_cell_measurement_temperature 293(2)
_cell_measurement_theta_max 27.4797
_cell_measurement_theta_min 2.4116
_cell_volume 2184.4(9)
_computing_cell_refinement 'CrystalClear (Rigaku/MSC Inc., 2005)'
_computing_data_collection 'CrystalClear (Rigaku/MSC Inc., 2005)'
_computing_data_reduction 'CrystalClear (Rigaku/MSC Inc., 2005)'
_computing_molecular_graphics 'SHELXTL-97 (Sheldrick, 1997)'
_computing_publication_material 'SHELXTL-97 (Sheldrick, 1997)'
_computing_structure_refinement 'SHELXL-97 (Sheldrick, 1997)'
_computing_structure_solution 'SHELXS-97 (Sheldrick, 1990)'
_diffrn_ambient_temperature 293(2)
_diffrn_detector_area_resol_mean 14.6306
_diffrn_measured_fraction_theta_full 0.996
_diffrn_measured_fraction_theta_max 0.996
_diffrn_measurement_device_type 'Mercury CCD'
_diffrn_measurement_method CCD_Profile_fitting
_diffrn_radiation_monochromator graphite
_diffrn_radiation_source 'fine-focus sealed tube'
_diffrn_radiation_type MoK\a
_diffrn_radiation_wavelength 0.71073
_diffrn_reflns_av_R_equivalents 0.0254
_diffrn_reflns_av_sigmaI/netI 0.0227
_diffrn_reflns_limit_h_max 16
_diffrn_reflns_limit_h_min -16
_diffrn_reflns_limit_k_max 17
_diffrn_reflns_limit_k_min -19
_diffrn_reflns_limit_l_max 15
_diffrn_reflns_limit_l_min -15
_diffrn_reflns_number 16904
_diffrn_reflns_theta_full 27.49
_diffrn_reflns_theta_max 27.49
_diffrn_reflns_theta_min 2.20
_diffrn_standards_decay_% 0
_diffrn_standards_interval_count 0
_diffrn_standards_interval_time .
_diffrn_standards_number 0
_exptl_absorpt_coefficient_mu 1.141
_exptl_absorpt_correction_T_max 0.9451
_exptl_absorpt_correction_T_min 0.7259
_exptl_absorpt_correction_type multi-scan
_exptl_crystal_colour Colorless
_exptl_crystal_density_diffrn 1.742
_exptl_crystal_density_method 'not measured'
_exptl_crystal_description Prism
_exptl_crystal_F_000 1144
_exptl_crystal_size_max 0.30
_exptl_crystal_size_mid 0.18
_exptl_crystal_size_min 0.05
_refine_diff_density_max 0.621
_refine_diff_density_min -0.348
_refine_diff_density_rms 0.058
_refine_ls_extinction_method none
_refine_ls_goodness_of_fit_ref 1.025
_refine_ls_hydrogen_treatment constr
_refine_ls_matrix_type full
_refine_ls_number_parameters 307
_refine_ls_number_reflns 4980
_refine_ls_number_restraints 0
_refine_ls_restrained_S_all 1.025
_refine_ls_R_factor_all 0.0276
_refine_ls_R_factor_gt 0.0224
_refine_ls_shift/su_max 0.002
_refine_ls_shift/su_mean 0.000
_refine_ls_structure_factor_coef Fsqd
_refine_ls_weighting_details 'calc w=1/[\s^2^(Fo^2^)+(0.0301P)^2^+0.6765P] where P=(Fo^2^+2Fc^2^)/3'
_refine_ls_weighting_scheme calc
_refine_ls_wR_factor_gt 0.0534
_refine_ls_wR_factor_ref 0.0562
_reflns_number_gt 4284
_reflns_number_total 4980
_reflns_threshold_expression >2sigma(I)
_cod_data_source_file b718659b.txt
_cod_data_source_block compound3
_cod_depositor_comments
;
The following automatic conversions were performed:
'_exptl_absorpt_correction_type' value 'Multi-scan' changed to
'multi-scan' according to
'/home/saulius/struct/CIF-dictionaries/cif_core.dic' dictionary named
'cif_core.dic' version 2.4.1 from 2010-06-29.

Automatic conversion script
Id: cif_fix_enum 1527 2010-12-29 10:47:43Z saulius 
;
_cod_original_cell_volume 2184.5(7)
_cod_original_sg_symbol_H-M P21/c
_cod_database_code 7201893

loop_
_symmetry_equiv_pos_as_xyz
'x, y, z'
'-x, y+1/2, -z+1/2'
'-x, -y, -z'
'x, -y-1/2, z-1/2'

loop_
_atom_site_label
_atom_site_type_symbol
_atom_site_fract_x
_atom_site_fract_y
_atom_site_fract_z
_atom_site_U_iso_or_equiv
_atom_site_adp_type
_atom_site_occupancy
_atom_site_symmetry_multiplicity
_atom_site_calc_flag
_atom_site_refinement_flags
_atom_site_disorder_assembly
_atom_site_disorder_group
Cd1 Cd 0.007896(11) 0.030146(8) 0.845302(10) 0.02563(5) Uani 1 1 d . . .
S1 S -0.51458(4) 0.35599(3) 0.37975(4) 0.02707(10) Uani 1 1 d . . .
O1 O -0.14215(12) 0.12390(10) 0.80756(12) 0.0383(3) Uani 1 1 d . . .
O2 O -0.02336(12) 0.16515(10) 0.71794(14) 0.0435(4) Uani 1 1 d . . .
O3 O -0.95453(11) 0.09131(9) 0.07662(12) 0.0352(3) Uani 1 1 d . . .
O4 O -0.83205(12) 0.07937(11) -0.01782(12) 0.0440(4) Uani 1 1 d . . .
O5 O -0.56981(12) 0.40560(9) 0.44463(13) 0.0375(3) Uani 1 1 d . . .
O6 O -0.47525(12) 0.40004(10) 0.29752(13) 0.0402(3) Uani 1 1 d . . .
N1 N -0.11240(15) -0.03286(10) 0.66517(14) 0.0325(4) Uani 1 1 d . . .
N2 N 0.12025(14) -0.03585(10) 0.75228(13) 0.0290(3) Uani 1 1 d . . .
C1 C -0.11873(16) 0.16787(12) 0.73203(17) 0.0316(4) Uani 1 1 d . . .
C2 C -0.21509(15) 0.21964(12) 0.64721(16) 0.0282(4) Uani 1 1 d . . .
C3 C -0.32882(16) 0.20148(13) 0.63894(16) 0.0319(4) Uani 1 1 d . . .
H3 H -0.3431 0.1625 0.6903 0.038 Uiso 1 1 calc R . .
C4 C -0.41964(16) 0.24139(13) 0.55455(17) 0.0315(4) Uani 1 1 d . . .
H4 H -0.4954 0.2289 0.5478 0.038 Uiso 1 1 calc R . .
C5 C -0.39656(15) 0.30044(12) 0.47988(15) 0.0255(4) Uani 1 1 d . . .
C6 C -0.28466(16) 0.32023(12) 0.48737(16) 0.0291(4) Uani 1 1 d . . .
H6 H -0.2706 0.3600 0.4367 0.035 Uiso 1 1 calc R . .
C7 C -0.19403(15) 0.27926(12) 0.57236(17) 0.0290(4) Uani 1 1 d . . .
H7 H -0.1184 0.2920 0.5791 0.035 Uiso 1 1 calc R . .
C8 C -0.61135(15) 0.27270(12) 0.30426(14) 0.0251(4) Uani 1 1 d . . .
C9 C -0.57550(15) 0.21362(13) 0.23840(16) 0.0319(4) Uani 1 1 d . . .
H9 H -0.4983 0.2113 0.2448 0.038 Uiso 1 1 calc R . .
C10 C -0.65525(16) 0.15811(13) 0.16304(16) 0.0330(4) Uani 1 1 d . . .
H10 H -0.6319 0.1188 0.1179 0.040 Uiso 1 1 calc R . .
C11 C -0.77081(15) 0.16119(12) 0.15493(15) 0.0266(4) Uani 1 1 d . . .
C12 C -0.80460(15) 0.21764(12) 0.22569(16) 0.0286(4) Uani 1 1 d . . .
H12 H -0.8808 0.2175 0.2230 0.034 Uiso 1 1 calc R . .
C13 C -0.72551(15) 0.27423(12) 0.30035(16) 0.0281(4) Uani 1 1 d . . .
H13 H -0.7483 0.3125 0.3470 0.034 Uiso 1 1 calc R . .
C14 C -0.85852(15) 0.10588(12) 0.06567(16) 0.0289(4) Uani 1 1 d . . .
C15 C 0.23563(18) -0.03237(12) 0.79674(18) 0.0338(4) Uani 1 1 d . . .
H15 H 0.2703 -0.0052 0.8679 0.041 Uiso 1 1 calc R . .
C16 C 0.3051(2) -0.06750(14) 0.7413(2) 0.0433(5) Uani 1 1 d . . .
H16 H 0.3851 -0.0637 0.7739 0.052 Uiso 1 1 calc R . .
C17 C 0.2531(2) -0.10839(16) 0.6365(2) 0.0526(6) Uani 1 1 d . . .
H17 H 0.2978 -0.1332 0.5974 0.063 Uiso 1 1 calc R . .
C18 C 0.1348(2) -0.11229(15) 0.5901(2) 0.0482(6) Uani 1 1 d . . .
H18 H 0.0988 -0.1394 0.5190 0.058 Uiso 1 1 calc R . .
C19 C 0.06906(18) -0.07555(12) 0.64967(17) 0.0331(4) Uani 1 1 d . . .
C20 C -0.05964(18) -0.07586(12) 0.60345(16) 0.0343(4) Uani 1 1 d . . .
C21 C -0.1227(2) -0.11781(17) 0.5008(2) 0.0573(7) Uani 1 1 d . . .
H21 H -0.0853 -0.1474 0.4581 0.069 Uiso 1 1 calc R . .
C22 C -0.2414(2) -0.11490(18) 0.4634(2) 0.0652(8) Uani 1 1 d . . .
H22 H -0.2848 -0.1430 0.3952 0.078 Uiso 1 1 calc R . .
C23 C -0.2952(2) -0.07073(16) 0.5266(2) 0.0525(6) Uani 1 1 d . . .
H23 H -0.3753 -0.0679 0.5021 0.063 Uiso 1 1 calc R . .
C24 C -0.22761(19) -0.03044(13) 0.62766(19) 0.0397(5) Uani 1 1 d . . .
H24 H -0.2637 -0.0005 0.6713 0.048 Uiso 1 1 calc R . .

loop_
_atom_site_aniso_label
_atom_site_aniso_U_11
_atom_site_aniso_U_22
_atom_site_aniso_U_33
_atom_site_aniso_U_23
_atom_site_aniso_U_13
_atom_site_aniso_U_12
Cd1 0.02335(7) 0.03045(8) 0.02010(7) -0.00265(5) 0.00377(5) -0.00069(5)
S1 0.0237(2) 0.0279(2) 0.0254(2) -0.00028(17) 0.00337(17) 0.00059(17)
O1 0.0382(8) 0.0485(9) 0.0272(7) 0.0051(6) 0.0101(6) 0.0140(7)
O2 0.0251(7) 0.0441(9) 0.0569(10) 0.0103(7) 0.0089(7) 0.0030(6)
O3 0.0276(7) 0.0344(7) 0.0389(8) 0.0033(6) 0.0054(6) -0.0053(6)
O4 0.0329(7) 0.0625(10) 0.0323(8) -0.0209(7) 0.0060(6) -0.0065(7)
O5 0.0333(7) 0.0339(7) 0.0411(8) -0.0090(6) 0.0076(6) 0.0047(6)
O6 0.0371(8) 0.0435(8) 0.0376(8) 0.0096(6) 0.0099(6) -0.0029(6)
N1 0.0347(9) 0.0331(9) 0.0246(8) -0.0018(6) 0.0038(7) -0.0037(7)
N2 0.0335(8) 0.0280(8) 0.0249(8) -0.0022(6) 0.0094(7) -0.0009(7)
C1 0.0282(9) 0.0306(10) 0.0298(10) -0.0053(8) 0.0023(8) 0.0029(8)
C2 0.0259(9) 0.0303(10) 0.0251(9) -0.0039(7) 0.0045(7) 0.0021(7)
C3 0.0298(9) 0.0369(10) 0.0288(10) 0.0051(8) 0.0100(8) 0.0011(8)
C4 0.0224(8) 0.0396(11) 0.0324(10) 0.0020(8) 0.0094(8) -0.0013(8)
C5 0.0237(8) 0.0279(9) 0.0222(8) -0.0032(7) 0.0045(7) 0.0013(7)
C6 0.0271(9) 0.0288(10) 0.0306(10) -0.0006(7) 0.0091(8) -0.0021(7)
C7 0.0200(8) 0.0308(10) 0.0339(10) -0.0036(8) 0.0064(7) -0.0022(7)
C8 0.0219(8) 0.0310(9) 0.0177(8) -0.0002(7) 0.0011(6) 0.0010(7)
C9 0.0196(8) 0.0443(11) 0.0293(10) -0.0061(8) 0.0056(7) 0.0016(8)
C10 0.0283(9) 0.0430(11) 0.0265(9) -0.0097(8) 0.0081(8) 0.0016(8)
C11 0.0263(8) 0.0307(9) 0.0195(8) -0.0007(7) 0.0038(7) -0.0006(7)
C12 0.0223(8) 0.0336(10) 0.0291(9) 0.0005(8) 0.0080(7) 0.0000(7)
C13 0.0276(9) 0.0312(10) 0.0267(9) -0.0039(7) 0.0109(7) 0.0014(7)
C14 0.0266(9) 0.0287(9) 0.0248(9) 0.0007(7) 0.0006(7) -0.0005(7)
C15 0.0349(10) 0.0310(10) 0.0352(11) -0.0037(8) 0.0118(9) -0.0025(8)
C16 0.0385(11) 0.0392(12) 0.0555(14) -0.0048(10) 0.0205(11) 0.0014(9)
C17 0.0597(15) 0.0499(14) 0.0592(15) -0.0148(12) 0.0347(13) 0.0035(12)
C18 0.0582(14) 0.0493(13) 0.0390(12) -0.0162(10) 0.0193(11) 0.0019(11)
C19 0.0449(11) 0.0273(10) 0.0262(9) -0.0042(7) 0.0114(8) -0.0015(8)
C20 0.0440(11) 0.0301(10) 0.0237(9) -0.0045(8) 0.0050(8) -0.0034(9)
C21 0.0591(15) 0.0612(16) 0.0411(13) -0.0260(12) 0.0043(12) -0.0043(13)
C22 0.0601(16) 0.0706(18) 0.0447(14) -0.0274(13) -0.0072(12) -0.0092(14)
C23 0.0407(12) 0.0509(14) 0.0480(14) -0.0038(11) -0.0071(11) -0.0073(11)
C24 0.0361(11) 0.0399(12) 0.0347(11) -0.0015(9) 0.0018(9) -0.0047(9)

loop_
_atom_type_symbol
_atom_type_description
_atom_type_scat_dispersion_real
_atom_type_scat_dispersion_imag
_atom_type_scat_source
C C 0.0033 0.0016 'International Tables Vol C Tables 4.2.6.8 and 6.1.1.4'
H H 0.0000 0.0000 'International Tables Vol C Tables 4.2.6.8 and 6.1.1.4'
N N 0.0061 0.0033 'International Tables Vol C Tables 4.2.6.8 and 6.1.1.4'
O O 0.0106 0.0060 'International Tables Vol C Tables 4.2.6.8 and 6.1.1.4'
S S 0.1246 0.1234 'International Tables Vol C Tables 4.2.6.8 and 6.1.1.4'
Cd Cd -0.8075 1.2024 'International Tables Vol C Tables 4.2.6.8 and 6.1.1.4'

loop_
_geom_angle_atom_site_label_1
_geom_angle_atom_site_label_2
_geom_angle_atom_site_label_3
_geom_angle
_geom_angle_site_symmetry_1
_geom_angle_site_symmetry_3
_geom_angle_publ_flag
O4 Cd1 O1 112.82(6) 1_656 . ?
O4 Cd1 O3 105.36(6) 1_656 3_456 ?
O1 Cd1 O3 105.46(5) . 3_456 ?
O4 Cd1 N2 89.71(6) 1_656 . ?
O1 Cd1 N2 139.87(5) . . ?
O3 Cd1 N2 99.36(5) 3_456 . ?
O4 Cd1 N1 158.85(6) 1_656 . ?
O1 Cd1 N1 82.25(6) . . ?
O3 Cd1 N1 83.44(5) 3_456 . ?
N2 Cd1 N1 69.69(6) . . ?
O4 Cd1 O2 95.51(6) 1_656 . ?
O1 Cd1 O2 54.48(5) . . ?
O3 Cd1 O2 156.08(5) 3_456 . ?
N2 Cd1 O2 92.19(5) . . ?
N1 Cd1 O2 81.03(5) . . ?
O6 S1 O5 119.16(9) . . ?
O6 S1 C5 108.62(9) . . ?
O5 S1 C5 107.64(9) . . ?
O6 S1 C8 107.45(9) . . ?
O5 S1 C8 107.94(9) . . ?
C5 S1 C8 105.19(8) . . ?
C1 O1 Cd1 96.24(11) . . ?
C1 O2 Cd1 83.67(12) . . ?
C14 O3 Cd1 127.39(12) . 3_456 ?
C14 O4 Cd1 108.30(12) . 1_454 ?
C20 N1 C24 119.30(18) . . ?
C20 N1 Cd1 117.15(13) . . ?
C24 N1 Cd1 123.46(14) . . ?
C15 N2 C19 119.23(17) . . ?
C15 N2 Cd1 121.08(13) . . ?
C19 N2 Cd1 119.64(13) . . ?
O2 C1 O1 123.63(18) . . ?
O2 C1 C2 118.48(18) . . ?
O1 C1 C2 117.62(17) . . ?
C7 C2 C3 119.88(17) . . ?
C7 C2 C1 121.47(17) . . ?
C3 C2 C1 118.47(17) . . ?
C4 C3 C2 119.98(18) . . ?
C4 C3 H3 120.0 . . ?
C2 C3 H3 120.0 . . ?
C3 C4 C5 119.16(17) . . ?
C3 C4 H4 120.4 . . ?
C5 C4 H4 120.4 . . ?
C6 C5 C4 121.86(17) . . ?
C6 C5 S1 120.21(14) . . ?
C4 C5 S1 117.80(14) . . ?
C5 C6 C7 118.39(17) . . ?
C5 C6 H6 120.8 . . ?
C7 C6 H6 120.8 . . ?
C2 C7 C6 120.71(17) . . ?
C2 C7 H7 119.6 . . ?
C6 C7 H7 119.6 . . ?
C9 C8 C13 121.04(16) . . ?
C9 C8 S1 118.79(14) . . ?
C13 C8 S1 119.68(14) . . ?
C10 C9 C8 119.67(17) . . ?
C10 C9 H9 120.2 . . ?
C8 C9 H9 120.2 . . ?
C9 C10 C11 119.89(17) . . ?
C9 C10 H10 120.1 . . ?
C11 C10 H10 120.1 . . ?
C12 C11 C10 119.88(17) . . ?
C12 C11 C14 120.67(16) . . ?
C10 C11 C14 119.41(16) . . ?
C13 C12 C11 120.51(17) . . ?
C13 C12 H12 119.7 . . ?
C11 C12 H12 119.7 . . ?
C12 C13 C8 118.88(16) . . ?
C12 C13 H13 120.6 . . ?
C8 C13 H13 120.6 . . ?
O4 C14 O3 123.77(17) . . ?
O4 C14 C11 117.08(17) . . ?
O3 C14 C11 119.12(17) . . ?
N2 C15 C16 122.7(2) . . ?
N2 C15 H15 118.7 . . ?
C16 C15 H15 118.7 . . ?
C17 C16 C15 118.3(2) . . ?
C17 C16 H16 120.9 . . ?
C15 C16 H16 120.9 . . ?
C18 C17 C16 119.5(2) . . ?
C18 C17 H17 120.2 . . ?
C16 C17 H17 120.2 . . ?
C17 C18 C19 119.7(2) . . ?
C17 C18 H18 120.2 . . ?
C19 C18 H18 120.2 . . ?
N2 C19 C18 120.6(2) . . ?
N2 C19 C20 116.79(17) . . ?
C18 C19 C20 122.59(18) . . ?
N1 C20 C21 121.0(2) . . ?
N1 C20 C19 116.62(16) . . ?
C21 C20 C19 122.3(2) . . ?
C22 C21 C20 119.0(2) . . ?
C22 C21 H21 120.5 . . ?
C20 C21 H21 120.5 . . ?
C23 C22 C21 119.9(2) . . ?
C23 C22 H22 120.1 . . ?
C21 C22 H22 120.1 . . ?
C22 C23 C24 118.2(2) . . ?
C22 C23 H23 120.9 . . ?
C24 C23 H23 120.9 . . ?
N1 C24 C23 122.5(2) . . ?
N1 C24 H24 118.7 . . ?
C23 C24 H24 118.7 . . ?

loop_
_geom_bond_atom_site_label_1
_geom_bond_atom_site_label_2
_geom_bond_distance
_geom_bond_site_symmetry_2
_geom_bond_publ_flag
Cd1 O4 2.2368(14) 1_656 ?
Cd1 O1 2.2615(14) . ?
Cd1 O3 2.2931(14) 3_456 ?
Cd1 N2 2.3163(16) . ?
Cd1 N1 2.4020(16) . ?
Cd1 O2 2.5420(15) . ?
S1 O6 1.4346(15) . ?
S1 O5 1.4352(15) . ?
S1 C5 1.7666(18) . ?
S1 C8 1.7743(18) . ?
O1 C1 1.261(2) . ?
O2 C1 1.250(2) . ?
O3 C14 1.259(2) . ?
O3 Cd1 2.2931(14) 3_456 ?
O4 C14 1.250(2) . ?
O4 Cd1 2.2368(14) 1_454 ?
N1 C20 1.334(3) . ?
N1 C24 1.336(3) . ?
N2 C15 1.339(3) . ?
N2 C19 1.346(2) . ?
C1 C2 1.508(2) . ?
C2 C7 1.385(3) . ?
C2 C3 1.401(3) . ?
C3 C4 1.379(3) . ?
C3 H3 0.9300 . ?
C4 C5 1.388(3) . ?
C4 H4 0.9300 . ?
C5 C6 1.387(2) . ?
C6 C7 1.389(3) . ?
C6 H6 0.9300 . ?
C7 H7 0.9300 . ?
C8 C9 1.386(3) . ?
C8 C13 1.395(2) . ?
C9 C10 1.385(3) . ?
C9 H9 0.9300 . ?
C10 C11 1.397(3) . ?
C10 H10 0.9300 . ?
C11 C12 1.390(3) . ?
C11 C14 1.507(2) . ?
C12 C13 1.388(2) . ?
C12 H12 0.9300 . ?
C13 H13 0.9300 . ?
C15 C16 1.379(3) . ?
C15 H15 0.9300 . ?
C16 C17 1.376(3) . ?
C16 H16 0.9300 . ?
C17 C18 1.374(4) . ?
C17 H17 0.9300 . ?
C18 C19 1.389(3) . ?
C18 H18 0.9300 . ?
C19 C20 1.491(3) . ?
C20 C21 1.390(3) . ?
C21 C22 1.377(4) . ?
C21 H21 0.9300 . ?
C22 C23 1.365(4) . ?
C22 H22 0.9300 . ?
C23 C24 1.380(3) . ?
C23 H23 0.9300 . ?
C24 H24 0.9300 . ?
